data_7204484
loop_
_publ_author_name
'Thomas Bark'
'Helen Stoeckli-Evans'
'Alexander von Zelewsky'

_publ_section_title
;
 New chiral pyrazine-based ligands for self-assembly reactions
;
_journal_issue 16
_journal_name_full 'J. Chem. Soc., Perkin Trans. 1'
_journal_page_first 1881
_journal_page_last 1886
_journal_paper_doi 10.1039/b205563p
_journal_year 2002
_chemical_formula_sum 'C38 H36 N6'
_chemical_formula_weight 576.73
_chemical_name_systematic
;
?
;
_space_group_IT_number 19
_symmetry_cell_setting orthorhombic
_symmetry_space_group_name_Hall 'P 2ac 2ab'
_symmetry_space_group_name_H-M 'P 21 21 21'
_atom_sites_solution_hydrogens geom
_atom_sites_solution_primary direct
_atom_sites_solution_secondary difmap
_audit_creation_method SHELXL-97
_cell_angle_alpha 90.00
_cell_angle_beta 90.00
_cell_angle_gamma 90.00
_cell_formula_units_Z 4
_cell_length_a 12.9950(8)
_cell_length_b 12.0640(10)
_cell_length_c 19.5348(13)
_cell_measurement_reflns_used 6893
_cell_measurement_temperature 293(2)
_cell_measurement_theta_max 25.86
_cell_measurement_theta_min 1.98
_cell_volume 3062.5(4)
_computing_cell_refinement 'CELL (Stoe & Cie GmbH, Darmstadt, 1997)'
_computing_data_collection 'EXPOSE (Stoe & Cie GmbH, Darmstadt, 1997)'
_computing_data_reduction 'INTEGRATE (Stoe & Cie GmbH, Darmstadt, 1997)'
_computing_molecular_graphics 'PLATON/PLUTON (Spek, 1990)'
_computing_publication_material 'SHELXL-97 (Sheldrick, 1997)'
_computing_structure_refinement 'SHELXL-97 (Sheldrick, 1997)'
_computing_structure_solution 'SHELXS-97 (Sheldrick, 1990)'
_diffrn_ambient_temperature 293(2)
_diffrn_detector_area_resol_mean 0.81\%A
_diffrn_measured_fraction_theta_full 0.986
_diffrn_measured_fraction_theta_max 0.986
_diffrn_measurement_device_type 'STOE Image Plate Diffraction System'
_diffrn_measurement_method 'phi oscillation'
_diffrn_radiation_monochromator graphite
_diffrn_radiation_source 'fine-focus sealed tube'
_diffrn_radiation_type MoK\a
_diffrn_radiation_wavelength 0.71073
_diffrn_reflns_av_R_equivalents 0.0878
_diffrn_reflns_av_sigmaI/netI 0.1330
_diffrn_reflns_limit_h_max 15
_diffrn_reflns_limit_h_min -15
_diffrn_reflns_limit_k_max 14
_diffrn_reflns_limit_k_min -14
_diffrn_reflns_limit_l_max 22
_diffrn_reflns_limit_l_min -23
_diffrn_reflns_number 17585
_diffrn_reflns_theta_full 25.86
_diffrn_reflns_theta_max 25.86
_diffrn_reflns_theta_min 1.98
_diffrn_standards_decay_% 0
_diffrn_standards_number 0
_exptl_absorpt_coefficient_mu 0.075
_exptl_absorpt_correction_type none
_exptl_crystal_colour colourless
_exptl_crystal_density_diffrn 1.251
_exptl_crystal_density_meas ?
_exptl_crystal_density_method 'not measured'
_exptl_crystal_description rod
_exptl_crystal_F_000 1224
_exptl_crystal_size_max 0.50
_exptl_crystal_size_mid 0.20
_exptl_crystal_size_min 0.15
_refine_diff_density_max 0.117
_refine_diff_density_min -0.122
_refine_diff_density_rms 0.029
_refine_ls_abs_structure_details 'Flack H D (1983), Acta Cryst. A39, 876-881'
_refine_ls_abs_structure_Flack -1(2)
_refine_ls_extinction_coef 0.00204(19)
_refine_ls_extinction_expression Fc^*^=kFc[1+0.001xFc^2^\l^3^/sin(2\q)]^-1/4^
_refine_ls_extinction_method SHELXL
_refine_ls_goodness_of_fit_ref 0.752
_refine_ls_hydrogen_treatment mixed
_refine_ls_matrix_type full
_refine_ls_number_parameters 512
_refine_ls_number_reflns 5846
_refine_ls_number_restraints 0
_refine_ls_restrained_S_all 0.752
_refine_ls_R_factor_all 0.1207
_refine_ls_R_factor_gt 0.0348
_refine_ls_shift/su_max 0.013
_refine_ls_shift/su_mean 0.001
_refine_ls_structure_factor_coef Fsqd
_refine_ls_weighting_details 'calc w=1/[\s^2^(Fo^2^)+(0.0000P)^2^+0.0000P] where P=(Fo^2^+2Fc^2^)/3'
_refine_ls_weighting_scheme calc
_refine_ls_wR_factor_gt 0.0518
_refine_ls_wR_factor_ref 0.0610
_reflns_number_gt 2403
_reflns_number_total 5846
_reflns_threshold_expression >2sigma(I)
_cod_data_source_file b205563p.txt
_cod_data_source_block v61-l2
_cod_depositor_comments
;
The following automatic conversions were performed:

'_exptl_crystal_density_meas' value 'none' was changed to '?' - the
value is perceived as not measured.

Automatic conversion script
Id: cif_fix_values 3008 2015-01-20 13:52:24Z robertas 
;
_cod_database_code 7204484

loop_
_symmetry_equiv_pos_as_xyz
'x, y, z'
'-x+1/2, -y, z+1/2'
'x+1/2, -y+1/2, -z'
'-x, y+1/2, -z+1/2'

loop_
_atom_site_label
_atom_site_type_symbol
_atom_site_fract_x
_atom_site_fract_y
_atom_site_fract_z
_atom_site_U_iso_or_equiv
_atom_site_adp_type
_atom_site_occupancy
_atom_site_symmetry_multiplicity
_atom_site_calc_flag
_atom_site_refinement_flags
_atom_site_disorder_assembly
_atom_site_disorder_group
N1 N -0.1527(2) -0.18795(19) -0.04679(14) 0.0656(7) Uani 1 1 d . . .
N2 N -0.2681(2) -0.3401(2) -0.12178(13) 0.0628(7) Uani 1 1 d . . .
N3 N -0.4042(2) -0.06552(18) -0.02840(11) 0.0532(6) Uani 1 1 d . . .
N4 N -0.5968(2) 0.13496(19) 0.01862(12) 0.0617(7) Uani 1 1 d . . .
N5 N -0.0170(2) -0.42577(18) -0.17153(12) 0.0561(7) Uani 1 1 d . . .
N6 N 0.1870(3) -0.5624(2) -0.26313(14) 0.0751(9) Uani 1 1 d . . .
C1 C -0.2550(2) -0.1785(2) -0.05169(16) 0.0526(8) Uani 1 1 d . . .
C2 C -0.3117(3) -0.2547(3) -0.08777(16) 0.0586(8) Uani 1 1 d . . .
H2 H -0.391(2) -0.2502(17) -0.0875(11) 0.049(8) Uiso 1 1 d . . .
C3 C -0.1663(3) -0.3472(2) -0.11964(15) 0.0533(8) Uani 1 1 d . . .
C4 C -0.1090(3) -0.2721(3) -0.08179(17) 0.0636(9) Uani 1 1 d . . .
H4 H -0.026(2) -0.2807(16) -0.0744(11) 0.056(8) Uiso 1 1 d . . .
C5 C -0.3020(3) -0.0830(2) -0.01589(14) 0.0525(8) Uani 1 1 d . . .
C6 C -0.2425(3) -0.0168(3) 0.02635(17) 0.0653(9) Uani 1 1 d . . .
H6 H -0.161(2) -0.0334(18) 0.0283(12) 0.058(8) Uiso 1 1 d . . .
C7 C -0.2898(3) 0.0735(3) 0.05808(18) 0.0692(9) Uani 1 1 d . . .
H7 H -0.225(3) 0.115(2) 0.0925(17) 0.134(13) Uiso 1 1 d . . .
C8 C -0.3929(3) 0.0921(2) 0.04600(16) 0.0623(9) Uani 1 1 d . . .
H8 H -0.444(2) 0.156(2) 0.0702(13) 0.079(9) Uiso 1 1 d . . .
C9 C -0.4485(3) 0.0225(2) 0.00255(16) 0.0553(8) Uani 1 1 d . . .
C10 C -0.5588(2) 0.0415(2) -0.00939(15) 0.0524(8) Uani 1 1 d . . .
C11 C -0.6222(2) -0.0307(2) -0.04528(16) 0.0540(8) Uani 1 1 d . . .
H11 H -0.5882(17) -0.0951(16) -0.0670(11) 0.041(7) Uiso 1 1 d . . .
C12 C -0.7257(2) -0.0108(2) -0.05109(15) 0.0531(8) Uani 1 1 d . . .
C13 C -0.8014(3) -0.0832(3) -0.0899(2) 0.0676(10) Uani 1 1 d . . .
H13A H -0.795(2) -0.158(2) -0.0744(13) 0.080(10) Uiso 1 1 d . . .
H13B H -0.7769(19) -0.0784(18) -0.1328(11) 0.039(9) Uiso 1 1 d . . .
C14 C -0.9098(3) -0.0420(2) -0.0814(2) 0.0668(10) Uani 1 1 d . . .
H14 H -0.961(2) -0.0824(18) -0.1050(12) 0.060(9) Uiso 1 1 d . . .
C15 C -0.9208(2) 0.0838(2) -0.09762(15) 0.0531(8) Uani 1 1 d . . .
C16 C -0.8806(2) 0.1012(3) -0.02328(15) 0.0565(9) Uani 1 1 d . . .
H16 H -0.9059(18) 0.1638(18) 0.0002(11) 0.047(8) Uiso 1 1 d . . .
C17 C -0.7665(2) 0.0853(2) -0.02053(14) 0.0520(8) Uani 1 1 d . . .
C18 C -0.6975(3) 0.1547(3) 0.01220(16) 0.0642(9) Uani 1 1 d . . .
H18 H -0.727(2) 0.223(2) 0.0377(14) 0.090(10) Uiso 1 1 d . . .
C19 C -0.9313(3) -0.0117(3) -0.0068(2) 0.0861(12) Uani 1 1 d . . .
H19A H -1.021(2) -0.0098(19) 0.0038(13) 0.079(9) Uiso 1 1 d . . .
H19B H -0.899(2) -0.041(2) 0.0290(15) 0.072(11) Uiso 1 1 d . . .
C20 C -0.8557(4) 0.1300(3) -0.15641(19) 0.0673(10) Uani 1 1 d . . .
H20A H -0.907(3) 0.111(2) -0.1998(18) 0.114(12) Uiso 1 1 d . . .
H20B H -0.781(3) 0.107(2) -0.1643(17) 0.108(13) Uiso 1 1 d . . .
H20C H -0.865(2) 0.205(2) -0.1635(13) 0.066(10) Uiso 1 1 d . . .
C21 C -1.0313(3) 0.1163(3) -0.1066(2) 0.0671(10) Uani 1 1 d . . .
H21A H -1.057(2) 0.106(2) -0.1464(15) 0.073(12) Uiso 1 1 d . . .
H21B H -1.049(2) 0.200(2) -0.1023(17) 0.108(12) Uiso 1 1 d . . .
H21C H -1.078(2) 0.096(2) -0.0683(15) 0.082(11) Uiso 1 1 d . . .
C22 C -0.1158(3) -0.4391(2) -0.15801(15) 0.0565(9) Uani 1 1 d . . .
C23 C -0.1733(3) -0.5324(3) -0.17623(17) 0.0647(9) Uani 1 1 d . . .
H23 H -0.254(2) -0.5359(18) -0.1691(13) 0.064(9) Uiso 1 1 d . . .
C24 C -0.1220(3) -0.6157(3) -0.21103(18) 0.0725(11) Uani 1 1 d . . .
H24 H -0.163(3) -0.681(2) -0.2259(16) 0.110(13) Uiso 1 1 d . . .
C25 C -0.0211(4) -0.6026(3) -0.22648(18) 0.0674(10) Uani 1 1 d . . .
H25 H 0.0200(19) -0.6484(18) -0.2524(12) 0.044(8) Uiso 1 1 d . . .
C26 C 0.0310(3) -0.5062(2) -0.20673(15) 0.0575(9) Uani 1 1 d . . .
C27 C 0.1404(3) -0.4870(2) -0.22277(16) 0.0583(8) Uani 1 1 d . . .
C28 C 0.1925(3) -0.3960(2) -0.19732(16) 0.0562(9) Uani 1 1 d . . .
H28 H 0.1555(18) -0.3470(17) -0.1707(12) 0.037(7) Uiso 1 1 d . . .
C29 C 0.2951(3) -0.3809(2) -0.21324(15) 0.0560(8) Uani 1 1 d . . .
C30 C 0.3590(3) -0.2834(3) -0.1884(2) 0.0688(10) Uani 1 1 d . . .
H30A H 0.358(2) -0.290(2) -0.1392(14) 0.071(10) Uiso 1 1 d . . .
H30B H 0.318(2) -0.207(2) -0.2017(14) 0.092(10) Uiso 1 1 d . . .
C31 C 0.4692(3) -0.2921(3) -0.21351(18) 0.0765(11) Uani 1 1 d . . .
H31 H 0.521(2) -0.2293(19) -0.1959(14) 0.083(9) Uiso 1 1 d . . .
C32 C 0.4729(3) -0.3126(3) -0.29241(19) 0.0836(11) Uani 1 1 d . . .
C33 C 0.4537(3) -0.4380(3) -0.2719(2) 0.0843(13) Uani 1 1 d . . .
H33 H 0.479(3) -0.499(2) -0.2977(16) 0.101(12) Uiso 1 1 d . . .
C34 C 0.3431(3) -0.4561(3) -0.25594(16) 0.0632(9) Uani 1 1 d . . .
C35 C 0.2854(4) -0.5446(3) -0.27879(19) 0.0802(11) Uani 1 1 d . . .
H35 H 0.3295(19) -0.5996(18) -0.3053(12) 0.057(8) Uiso 1 1 d . . .
C36 C 0.5092(3) -0.4113(3) -0.2032(2) 0.0992(13) Uani 1 1 d . . .
H36B H 0.4807 -0.4490 -0.1636 0.119 Uiso 1 1 calc R . .
H36A H 0.5835 -0.4184 -0.2049 0.119 Uiso 1 1 calc R . .
C37 C 0.3947(3) -0.2584(3) -0.33932(17) 0.1031(13) Uani 1 1 d . . .
H37C H 0.3983 -0.2918 -0.3839 0.155 Uiso 1 1 calc R . .
H37B H 0.4094 -0.1806 -0.3430 0.155 Uiso 1 1 calc R . .
H37A H 0.3269 -0.2683 -0.3208 0.155 Uiso 1 1 calc R . .
C38 C 0.5833(3) -0.2933(3) -0.3209(2) 0.1331(18) Uani 1 1 d . . .
H38C H 0.5885 -0.3245 -0.3660 0.200 Uiso 1 1 calc R . .
H38B H 0.6326 -0.3283 -0.2914 0.200 Uiso 1 1 calc R . .
H38A H 0.5971 -0.2152 -0.3230 0.200 Uiso 1 1 calc R . .

loop_
_atom_site_aniso_label
_atom_site_aniso_U_11
_atom_site_aniso_U_22
_atom_site_aniso_U_33
_atom_site_aniso_U_23
_atom_site_aniso_U_13
_atom_site_aniso_U_12
N1 0.048(2) 0.0615(17) 0.087(2) -0.0077(16) -0.0068(16) -0.0010(15)
N2 0.059(2) 0.0585(16) 0.0710(19) 0.0037(14) -0.0053(15) -0.0075(15)
N3 0.0531(19) 0.0560(15) 0.0505(16) 0.0051(12) -0.0008(13) 0.0003(14)
N4 0.063(2) 0.0640(17) 0.0583(17) -0.0123(13) -0.0069(15) 0.0068(15)
N5 0.056(2) 0.0534(15) 0.0585(16) 0.0041(13) -0.0075(15) 0.0099(15)
N6 0.071(3) 0.0666(18) 0.088(2) -0.0247(16) -0.0152(18) 0.0172(17)
C1 0.039(2) 0.0554(19) 0.064(2) 0.0113(16) -0.0018(16) -0.0080(18)
C2 0.041(2) 0.065(2) 0.070(2) 0.0159(18) -0.003(2) -0.0068(19)
C3 0.041(2) 0.0523(19) 0.066(2) 0.0154(16) -0.0025(17) -0.0070(16)
C4 0.044(2) 0.063(2) 0.084(3) 0.0020(18) -0.005(2) 0.0007(19)
C5 0.049(2) 0.0559(18) 0.053(2) 0.0154(16) 0.0041(17) -0.0058(18)
C6 0.055(3) 0.075(2) 0.066(2) -0.0009(19) -0.003(2) -0.008(2)
C7 0.056(3) 0.086(3) 0.066(2) -0.0011(19) -0.005(2) -0.006(2)
C8 0.062(3) 0.063(2) 0.062(2) -0.0044(18) 0.001(2) -0.008(2)
C9 0.054(2) 0.0553(19) 0.057(2) 0.0107(16) 0.0022(17) -0.0046(18)
C10 0.050(2) 0.0549(19) 0.053(2) 0.0036(16) 0.0005(16) -0.0026(17)
C11 0.051(2) 0.0459(17) 0.065(2) -0.0017(17) 0.0065(18) 0.0068(18)
C12 0.051(2) 0.0511(17) 0.057(2) 0.0005(16) 0.0019(17) 0.0029(17)
C13 0.055(3) 0.051(2) 0.097(3) -0.006(2) -0.002(2) -0.0027(19)
C14 0.049(2) 0.058(2) 0.094(3) -0.0046(19) -0.001(2) -0.0082(19)
C15 0.051(2) 0.0505(16) 0.058(2) -0.0043(15) 0.0002(16) -0.0007(15)
C16 0.062(3) 0.054(2) 0.054(2) -0.0033(17) 0.0050(17) 0.0095(17)
C17 0.055(2) 0.0589(19) 0.0423(19) 0.0011(16) -0.0030(16) 0.0075(18)
C18 0.063(3) 0.070(2) 0.060(2) -0.0150(18) -0.008(2) 0.011(2)
C19 0.065(3) 0.101(3) 0.092(4) 0.041(3) 0.007(2) -0.001(2)
C20 0.075(3) 0.070(2) 0.057(2) 0.0003(19) 0.005(2) -0.002(2)
C21 0.057(3) 0.075(3) 0.070(3) -0.006(2) -0.009(2) 0.010(2)
C22 0.064(3) 0.0455(18) 0.060(2) 0.0126(15) -0.0085(19) 0.0063(18)
C23 0.068(3) 0.054(2) 0.073(2) 0.0062(17) -0.003(2) -0.012(2)
C24 0.079(3) 0.054(2) 0.085(3) 0.007(2) -0.012(2) -0.013(2)
C25 0.086(3) 0.044(2) 0.072(2) -0.0082(18) -0.021(2) 0.006(2)
C26 0.062(3) 0.0515(19) 0.059(2) 0.0047(17) -0.0145(18) 0.0072(18)
C27 0.068(3) 0.0519(18) 0.055(2) -0.0050(15) -0.0155(18) 0.0111(19)
C28 0.065(3) 0.0486(19) 0.055(2) -0.0128(16) 0.0049(18) 0.0101(19)
C29 0.063(3) 0.0521(18) 0.053(2) -0.0119(15) -0.0060(18) 0.0098(18)
C30 0.072(3) 0.062(2) 0.073(3) -0.019(2) 0.009(2) -0.001(2)
C31 0.057(3) 0.086(3) 0.086(3) -0.028(2) -0.010(2) 0.002(2)
C32 0.064(3) 0.104(3) 0.083(3) -0.034(2) 0.007(2) 0.008(2)
C33 0.069(3) 0.086(3) 0.098(3) -0.046(2) -0.009(2) 0.027(2)
C34 0.051(2) 0.073(2) 0.066(2) -0.0224(18) -0.0118(18) 0.0148(19)
C35 0.071(3) 0.071(2) 0.098(3) -0.037(2) -0.014(2) 0.022(2)
C36 0.070(3) 0.099(3) 0.129(3) -0.023(2) -0.045(3) 0.021(2)
C37 0.101(3) 0.141(3) 0.067(3) 0.007(2) 0.014(2) 0.005(3)
C38 0.069(3) 0.182(4) 0.148(4) -0.074(3) 0.043(3) -0.014(3)

loop_
_atom_type_symbol
_atom_type_description
_atom_type_scat_dispersion_real
_atom_type_scat_dispersion_imag
_atom_type_scat_source
C C 0.0033 0.0016 'International Tables Vol C Tables 4.2.6.8 and 6.1.1.4'
H H 0.0000 0.0000 'International Tables Vol C Tables 4.2.6.8 and 6.1.1.4'
N N 0.0061 0.0033 'International Tables Vol C Tables 4.2.6.8 and 6.1.1.4'

loop_
_geom_angle_atom_site_label_1
_geom_angle_atom_site_label_2
_geom_angle_atom_site_label_3
_geom_angle
_geom_angle_site_symmetry_1
_geom_angle_site_symmetry_3
_geom_angle_publ_flag
C1 N1 C4 116.5(3) . . ?
C3 N2 C2 116.9(3) . . ?
C9 N3 C5 117.1(3) . . ?
C18 N4 C10 118.0(3) . . ?
C22 N5 C26 117.8(3) . . ?
C35 N6 C27 117.2(3) . . ?
N1 C1 C2 120.9(3) . . ?
N1 C1 C5 116.3(3) . . ?
C2 C1 C5 122.8(3) . . ?
N2 C2 C1 122.5(3) . . ?
N2 C3 C4 120.7(3) . . ?
N2 C3 C22 118.1(3) . . ?
C4 C3 C22 121.2(3) . . ?
N1 C4 C3 122.4(3) . . ?
N3 C5 C6 124.1(3) . . ?
N3 C5 C1 115.9(3) . . ?
C6 C5 C1 120.0(3) . . ?
C5 C6 C7 118.0(4) . . ?
C8 C7 C6 118.6(4) . . ?
C7 C8 C9 120.6(3) . . ?
N3 C9 C8 121.6(3) . . ?
N3 C9 C10 117.9(3) . . ?
C8 C9 C10 120.5(3) . . ?
N4 C10 C11 120.9(3) . . ?
N4 C10 C9 115.1(3) . . ?
C11 C10 C9 124.1(3) . . ?
C12 C11 C10 120.9(3) . . ?
C11 C12 C17 118.6(3) . . ?
C11 C12 C13 125.2(3) . . ?
C17 C12 C13 116.2(3) . . ?
C14 C13 C12 111.2(3) . . ?
C13 C14 C19 110.8(3) . . ?
C13 C14 C15 112.7(3) . . ?
C19 C14 C15 86.9(2) . . ?
C21 C15 C20 110.3(3) . . ?
C21 C15 C16 113.2(3) . . ?
C20 C15 C16 117.7(3) . . ?
C21 C15 C14 111.5(3) . . ?
C20 C15 C14 117.2(3) . . ?
C16 C15 C14 84.9(2) . . ?
C17 C16 C19 107.5(3) . . ?
C17 C16 C15 110.4(3) . . ?
C19 C16 C15 86.2(3) . . ?
C18 C17 C12 116.8(3) . . ?
C18 C17 C16 125.5(3) . . ?
C12 C17 C16 117.6(3) . . ?
N4 C18 C17 124.8(3) . . ?
C14 C19 C16 86.2(3) . . ?
N5 C22 C23 124.6(3) . . ?
N5 C22 C3 116.0(3) . . ?
C23 C22 C3 119.4(3) . . ?
C24 C23 C22 116.9(4) . . ?
C25 C24 C23 119.4(4) . . ?
C24 C25 C26 120.2(4) . . ?
N5 C26 C25 121.1(4) . . ?
N5 C26 C27 116.3(3) . . ?
C25 C26 C27 122.6(3) . . ?
N6 C27 C28 121.7(3) . . ?
N6 C27 C26 116.8(3) . . ?
C28 C27 C26 121.4(3) . . ?
C29 C28 C27 119.8(3) . . ?
C34 C29 C28 119.0(3) . . ?
C34 C29 C30 117.0(3) . . ?
C28 C29 C30 123.9(3) . . ?
C31 C30 C29 111.0(3) . . ?
C30 C31 C36 109.9(3) . . ?
C30 C31 C32 111.0(3) . . ?
C36 C31 C32 88.3(3) . . ?
C37 C32 C38 109.7(3) . . ?
C37 C32 C31 120.5(3) . . ?
C38 C32 C31 111.0(3) . . ?
C37 C32 C33 117.3(3) . . ?
C38 C32 C33 112.3(3) . . ?
C31 C32 C33 84.1(3) . . ?
C34 C33 C36 107.3(3) . . ?
C34 C33 C32 110.3(3) . . ?
C36 C33 C32 87.0(3) . . ?
C29 C34 C35 117.3(3) . . ?
C29 C34 C33 117.8(3) . . ?
C35 C34 C33 124.9(3) . . ?
N6 C35 C34 124.9(3) . . ?
C31 C36 C33 85.6(3) . . ?

loop_
_geom_bond_atom_site_label_1
_geom_bond_atom_site_label_2
_geom_bond_distance
_geom_bond_site_symmetry_2
_geom_bond_publ_flag
N1 C1 1.337(3) . ?
N1 C4 1.349(4) . ?
N2 C3 1.327(3) . ?
N2 C2 1.350(4) . ?
N3 C9 1.351(3) . ?
N3 C5 1.366(3) . ?
N4 C18 1.336(4) . ?
N4 C10 1.346(3) . ?
N5 C22 1.321(4) . ?
N5 C26 1.343(3) . ?
N6 C35 1.332(4) . ?
N6 C27 1.348(4) . ?
C1 C2 1.373(4) . ?
C1 C5 1.480(4) . ?
C3 C4 1.387(4) . ?
C3 C22 1.490(4) . ?
C5 C6 1.384(4) . ?
C6 C7 1.395(4) . ?
C7 C8 1.379(4) . ?
C8 C9 1.396(4) . ?
C9 C10 1.471(4) . ?
C10 C11 1.389(4) . ?
C11 C12 1.371(4) . ?
C12 C17 1.407(3) . ?
C12 C13 1.518(4) . ?
C13 C14 1.503(5) . ?
C14 C19 1.528(5) . ?
C14 C15 1.557(4) . ?
C15 C21 1.500(4) . ?
C15 C20 1.531(4) . ?
C15 C16 1.557(4) . ?
C16 C17 1.497(4) . ?
C16 C19 1.547(4) . ?
C17 C18 1.384(4) . ?
C22 C23 1.397(4) . ?
C23 C24 1.385(4) . ?
C24 C25 1.355(5) . ?
C25 C26 1.400(4) . ?
C26 C27 1.474(4) . ?
C27 C28 1.382(4) . ?
C28 C29 1.381(4) . ?
C29 C34 1.382(4) . ?
C29 C30 1.519(4) . ?
C30 C31 1.518(5) . ?
C31 C36 1.542(4) . ?
C31 C32 1.562(4) . ?
C32 C37 1.517(4) . ?
C32 C38 1.557(5) . ?
C32 C33 1.584(5) . ?
C33 C34 1.486(5) . ?
C33 C36 1.558(5) . ?
C34 C35 1.379(4) . ?

loop_
_geom_torsion_atom_site_label_1
_geom_torsion_atom_site_label_2
_geom_torsion_atom_site_label_3
_geom_torsion_atom_site_label_4
_geom_torsion
_geom_torsion_site_symmetry_1
_geom_torsion_site_symmetry_2
_geom_torsion_site_symmetry_3
_geom_torsion_site_symmetry_4
_geom_torsion_publ_flag
C4 N1 C1 C2 3.3(5) . . . . ?
C4 N1 C1 C5 -177.2(2) . . . . ?
C3 N2 C2 C1 -0.7(4) . . . . ?
N1 C1 C2 N2 -2.3(5) . . . . ?
C5 C1 C2 N2 178.3(3) . . . . ?
C2 N2 C3 C4 2.4(4) . . . . ?
C2 N2 C3 C22 -178.6(2) . . . . ?
C1 N1 C4 C3 -1.7(5) . . . . ?
N2 C3 C4 N1 -1.2(5) . . . . ?
C22 C3 C4 N1 179.8(3) . . . . ?
C9 N3 C5 C6 0.4(4) . . . . ?
C9 N3 C5 C1 -178.7(2) . . . . ?
N1 C1 C5 N3 171.8(3) . . . . ?
C2 C1 C5 N3 -8.7(4) . . . . ?
N1 C1 C5 C6 -7.3(4) . . . . ?
C2 C1 C5 C6 172.2(3) . . . . ?
N3 C5 C6 C7 -0.1(4) . . . . ?
C1 C5 C6 C7 178.9(3) . . . . ?
C5 C6 C7 C8 0.2(5) . . . . ?
C6 C7 C8 C9 -0.5(5) . . . . ?
C5 N3 C9 C8 -0.7(4) . . . . ?
C5 N3 C9 C10 -179.0(2) . . . . ?
C7 C8 C9 N3 0.7(4) . . . . ?
C7 C8 C9 C10 179.0(3) . . . . ?
C18 N4 C10 C11 1.5(4) . . . . ?
C18 N4 C10 C9 -177.2(3) . . . . ?
N3 C9 C10 N4 -175.3(2) . . . . ?
C8 C9 C10 N4 6.4(4) . . . . ?
N3 C9 C10 C11 6.1(4) . . . . ?
C8 C9 C10 C11 -172.2(3) . . . . ?
N4 C10 C11 C12 -2.3(4) . . . . ?
C9 C10 C11 C12 176.2(3) . . . . ?
C10 C11 C12 C17 0.8(4) . . . . ?
C10 C11 C12 C13 179.1(3) . . . . ?
C11 C12 C13 C14 175.7(3) . . . . ?
C17 C12 C13 C14 -5.9(5) . . . . ?
C12 C13 C14 C19 -44.3(4) . . . . ?
C12 C13 C14 C15 51.1(4) . . . . ?
C13 C14 C15 C21 165.3(3) . . . . ?
C19 C14 C15 C21 -83.4(3) . . . . ?
C13 C14 C15 C20 36.9(4) . . . . ?
C19 C14 C15 C20 148.2(3) . . . . ?
C13 C14 C15 C16 -81.7(3) . . . . ?
C19 C14 C15 C16 29.5(3) . . . . ?
C21 C15 C16 C17 -170.7(3) . . . . ?
C20 C15 C16 C17 -40.0(4) . . . . ?
C14 C15 C16 C17 78.1(3) . . . . ?
C21 C15 C16 C19 82.0(3) . . . . ?
C20 C15 C16 C19 -147.3(3) . . . . ?
C14 C15 C16 C19 -29.2(3) . . . . ?
C11 C12 C17 C18 1.5(4) . . . . ?
C13 C12 C17 C18 -177.0(3) . . . . ?
C11 C12 C17 C16 -175.8(3) . . . . ?
C13 C12 C17 C16 5.7(4) . . . . ?
C19 C16 C17 C18 -133.8(3) . . . . ?
C15 C16 C17 C18 133.7(3) . . . . ?
C19 C16 C17 C12 43.2(4) . . . . ?
C15 C16 C17 C12 -49.3(3) . . . . ?
C10 N4 C18 C17 0.9(5) . . . . ?
C12 C17 C18 N4 -2.4(5) . . . . ?
C16 C17 C18 N4 174.6(3) . . . . ?
C13 C14 C19 C16 83.4(3) . . . . ?
C15 C14 C19 C16 -29.7(3) . . . . ?
C17 C16 C19 C14 -80.5(3) . . . . ?
C15 C16 C19 C14 29.7(3) . . . . ?
C26 N5 C22 C23 1.7(4) . . . . ?
C26 N5 C22 C3 -179.3(2) . . . . ?
N2 C3 C22 N5 160.9(3) . . . . ?
C4 C3 C22 N5 -20.1(4) . . . . ?
N2 C3 C22 C23 -20.1(4) . . . . ?
C4 C3 C22 C23 158.9(3) . . . . ?
N5 C22 C23 C24 -0.2(5) . . . . ?
C3 C22 C23 C24 -179.2(3) . . . . ?
C22 C23 C24 C25 -1.0(5) . . . . ?
C23 C24 C25 C26 0.7(5) . . . . ?
C22 N5 C26 C25 -2.0(4) . . . . ?
C22 N5 C26 C27 178.1(2) . . . . ?
C24 C25 C26 N5 0.9(5) . . . . ?
C24 C25 C26 C27 -179.3(3) . . . . ?
C35 N6 C27 C28 -1.3(4) . . . . ?
C35 N6 C27 C26 178.9(3) . . . . ?
N5 C26 C27 N6 -174.4(2) . . . . ?
C25 C26 C27 N6 5.8(4) . . . . ?
N5 C26 C27 C28 5.9(4) . . . . ?
C25 C26 C27 C28 -173.9(3) . . . . ?
N6 C27 C28 C29 0.0(4) . . . . ?
C26 C27 C28 C29 179.8(3) . . . . ?
C27 C28 C29 C34 1.6(4) . . . . ?
C27 C28 C29 C30 179.4(3) . . . . ?
C34 C29 C30 C31 -3.3(4) . . . . ?
C28 C29 C30 C31 178.8(3) . . . . ?
C29 C30 C31 C36 -45.2(4) . . . . ?
C29 C30 C31 C32 50.9(4) . . . . ?
C30 C31 C32 C37 36.2(5) . . . . ?
C36 C31 C32 C37 146.9(3) . . . . ?
C30 C31 C32 C38 166.3(3) . . . . ?
C36 C31 C32 C38 -83.0(4) . . . . ?
C30 C31 C32 C33 -82.1(3) . . . . ?
C36 C31 C32 C33 28.6(3) . . . . ?
C37 C32 C33 C34 -42.3(4) . . . . ?
C38 C32 C33 C34 -170.7(3) . . . . ?
C31 C32 C33 C34 79.0(3) . . . . ?
C37 C32 C33 C36 -149.7(3) . . . . ?
C38 C32 C33 C36 82.0(3) . . . . ?
C31 C32 C33 C36 -28.3(3) . . . . ?
C28 C29 C34 C35 -1.8(4) . . . . ?
C30 C29 C34 C35 -179.8(3) . . . . ?
C28 C29 C34 C33 -179.7(3) . . . . ?
C30 C29 C34 C33 2.2(4) . . . . ?
C36 C33 C34 C29 46.1(4) . . . . ?
C32 C33 C34 C29 -47.1(4) . . . . ?
C36 C33 C34 C35 -131.7(3) . . . . ?
C32 C33 C34 C35 135.1(3) . . . . ?
C27 N6 C35 C34 1.1(5) . . . . ?
C29 C34 C35 N6 0.4(5) . . . . ?
C33 C34 C35 N6 178.3(3) . . . . ?
C30 C31 C36 C33 82.7(3) . . . . ?
C32 C31 C36 C33 -29.0(3) . . . . ?
C34 C33 C36 C31 -81.7(3) . . . . ?
C32 C33 C36 C31 28.6(3) . . . . ?

loop_
_cod_related_entry_id
_cod_related_entry_database
_cod_related_entry_code
1 ChemSpider 9192461
